data_7122212
loop_
_publ_author_name
'Lorenz, Volker'
'Liebing, Phil'
'Bathelier, Adrien'
'Engelhardt, Felix'
'Maron, Laurent'
'Hilfert, Liane'
'Busse, Sabine'
'Edelmann, Frank T.'

_publ_section_title
;
 The &quot;Wanderlust&quot; of Me<sub>3</sub>Si groups in rare-earth
 triple-decker complexes: a combined experimental and computational study.
;
_journal_issue 73
_journal_name_full 'Chemical communications (Cambridge, England)'
_journal_page_first 10280
_journal_page_last 10283
_journal_paper_doi 10.1039/c8cc05317k
_journal_volume 54
_journal_year 2018
_chemical_formula_moiety 'C42 H72 Lu2 Si6'
_chemical_formula_sum 'C42 H72 Lu2 Si6'
_chemical_formula_weight 1095.47
_space_group_crystal_system monoclinic
_space_group_IT_number 14
_space_group_name_Hall '-P 2ybc'
_space_group_name_H-M_alt 'P 1 21/c 1'
_symmetry_space_group_name_Hall '-P 2ybc'
_symmetry_space_group_name_H-M 'P 1 21/c 1'
_atom_sites_solution_hydrogens geom
_atom_sites_solution_primary heavy
_atom_sites_solution_secondary difmap
_audit_creation_method SHELXL-2016/4
_audit_update_record
;
2018-04-25 deposited with the CCDC.
2018-08-21 downloaded from the CCDC.
;
_cell_angle_alpha 90
_cell_angle_beta 92.598(3)
_cell_angle_gamma 90
_cell_formula_units_Z 4
_cell_length_a 9.8651(3)
_cell_length_b 39.2173(9)
_cell_length_c 12.3474(4)
_cell_measurement_reflns_used 24021
_cell_measurement_temperature 153(2)
_cell_measurement_theta_max 25.084
_cell_measurement_theta_min 2.067
_cell_volume 4772.1(2)
_computing_cell_refinement 'X-Area (STOE & Cie, 2002)'
_computing_data_collection 'X-Area (STOE & Cie, 2002)'
_computing_data_reduction 'X-Area and X-Red (STOE & Cie, 2002)'
_computing_molecular_graphics 'Diamond (Brandenburg et al., 1999)'
_computing_publication_material 'SHELXL-2016/4 (Sheldrick, 2016)'
_computing_structure_refinement 'SHELXL-2016/4 (Sheldrick, 2016)'
_computing_structure_solution 'SIR-97 (Altamore et al., 1997)'
_diffrn_ambient_temperature 153(2)
_diffrn_detector_area_resol_mean 6.67
_diffrn_measured_fraction_theta_full 0.994
_diffrn_measured_fraction_theta_max 0.994
_diffrn_measurement_device_type 'STOE IPDS 2T'
_diffrn_measurement_method 'area detector'
_diffrn_radiation_type MoK\a
_diffrn_radiation_wavelength 0.71073
_diffrn_reflns_av_R_equivalents 0.0423
_diffrn_reflns_av_unetI/netI 0.0350
_diffrn_reflns_Laue_measured_fraction_full 0.994
_diffrn_reflns_Laue_measured_fraction_max 0.994
_diffrn_reflns_limit_h_max 11
_diffrn_reflns_limit_h_min -11
_diffrn_reflns_limit_k_max 41
_diffrn_reflns_limit_k_min -46
_diffrn_reflns_limit_l_max 14
_diffrn_reflns_limit_l_min -14
_diffrn_reflns_number 24021
_diffrn_reflns_point_group_measured_fraction_full 0.994
_diffrn_reflns_point_group_measured_fraction_max 0.994
_diffrn_reflns_theta_full 25.084
_diffrn_reflns_theta_max 25.084
_diffrn_reflns_theta_min 2.067
_diffrn_source 'fine-focus sealed tube'
_exptl_absorpt_coefficient_mu 4.291
_exptl_absorpt_correction_T_max 0.5579
_exptl_absorpt_correction_T_min 0.2449
_exptl_absorpt_correction_type numerical
_exptl_absorpt_process_details 'X-Area and X-Red (STOE & Cie, 2002)'
_exptl_crystal_colour colorless
_exptl_crystal_density_diffrn 1.525
_exptl_crystal_description prism
_exptl_crystal_F_000 2200
_exptl_crystal_size_max 0.410
_exptl_crystal_size_mid 0.250
_exptl_crystal_size_min 0.160
_refine_diff_density_max 0.913
_refine_diff_density_min -1.059
_refine_diff_density_rms 0.111
_refine_ls_extinction_coef 0.00082(5)
_refine_ls_extinction_expression Fc^*^=kFc[1+0.001xFc^2^\l^3^/sin(2\q)]^-1/4^
_refine_ls_extinction_method 'SHELXL-2016/4 (Sheldrick 2016)'
_refine_ls_goodness_of_fit_ref 1.080
_refine_ls_hydrogen_treatment constr
_refine_ls_matrix_type full
_refine_ls_number_parameters 470
_refine_ls_number_reflns 8445
_refine_ls_number_restraints 0
_refine_ls_restrained_S_all 1.080
_refine_ls_R_factor_all 0.0397
_refine_ls_R_factor_gt 0.0322
_refine_ls_shift/su_max 0.001
_refine_ls_shift/su_mean 0.000
_refine_ls_structure_factor_coef Fsqd
_refine_ls_weighting_details 'w=1/[\s^2^(Fo^2^)+(0.0331P)^2^+3.2875P] where P=(Fo^2^+2Fc^2^)/3'
_refine_ls_weighting_scheme calc
_refine_ls_wR_factor_gt 0.0643
_refine_ls_wR_factor_ref 0.0661
_reflns_Friedel_coverage 0.000
_reflns_number_gt 7340
_reflns_number_total 8445
_reflns_threshold_expression 'I > 2\s(I)'
_cod_data_source_file c8cc05317k2.cif
_cod_data_source_block li0238
_cod_depositor_comments 'Adding full bibliography for 7122212--7122216.cif.'
_cod_database_code 7122212
_shelx_shelxl_version_number 2016/4
_shelx_space_group_comment
;
The symmetry employed for this shelxl refinement is uniquely defined
by the following loop, which should always be used as a source of
symmetry information in preference to the above space-group names.
They are only intended as comments.
;
_shelx_estimated_absorpt_t_min 0.272
_shelx_estimated_absorpt_t_max 0.547

loop_
_space_group_symop_operation_xyz
'x, y, z'
'-x, y+1/2, -z+1/2'
'-x, -y, -z'
'x, -y-1/2, z-1/2'

loop_
_atom_site_label
_atom_site_type_symbol
_atom_site_fract_x
_atom_site_fract_y
_atom_site_fract_z
_atom_site_U_iso_or_equiv
_atom_site_adp_type
_atom_site_occupancy
_atom_site_site_symmetry_order
_atom_site_calc_flag
_atom_site_refinement_flags_posn
_atom_site_refinement_flags_adp
C1 C 0.5821(4) 0.03990(11) 0.3434(3) 0.0250(9) Uani 1 1 d . .
C2 C 0.7182(4) 0.03048(11) 0.3728(4) 0.0250(9) Uani 1 1 d . .
H1 H 0.742537 0.009558 0.340068 0.030 Uiso 1 1 calc R U
C3 C 0.8263(4) 0.04410(11) 0.4376(4) 0.0259(9) Uani 1 1 d . .
H2 H 0.902309 0.029186 0.440592 0.031 Uiso 1 1 calc R U
C4 C 0.8524(4) 0.07382(12) 0.4993(4) 0.0265(9) Uani 1 1 d . .
C5 C 0.7690(5) 0.10209(12) 0.5228(4) 0.0299(10) Uani 1 1 d . .
H3 H 0.815530 0.118149 0.568503 0.036 Uiso 1 1 calc R U
C6 C 0.6356(5) 0.11246(12) 0.4959(4) 0.0297(10) Uani 1 1 d . .
H4 H 0.615256 0.134337 0.523957 0.036 Uiso 1 1 calc R U
C7 C 0.5244(4) 0.09772(12) 0.4365(4) 0.0306(10) Uani 1 1 d . .
H5 H 0.444464 0.111089 0.440152 0.037 Uiso 1 1 calc R U
C8 C 0.5030(4) 0.06845(12) 0.3739(4) 0.0290(10) Uani 1 1 d . .
H6 H 0.412678 0.067232 0.343897 0.035 Uiso 1 1 calc R U
C9 C 0.3829(9) -0.0186(2) 0.3359(6) 0.087(3) Uani 1 1 d . .
H9 H 0.332535 -0.034838 0.289148 0.104 Uiso 1 1 calc R U
H7 H 0.318812 -0.004718 0.375408 0.104 Uiso 1 1 calc R U
H8 H 0.442577 -0.031023 0.387672 0.104 Uiso 1 1 calc R U
C10 C 0.5965(7) -0.0176(2) 0.1717(7) 0.076(2) Uani 1 1 d . .
H10 H 0.663183 -0.003155 0.137229 0.091 Uiso 1 1 calc R U
H12 H 0.541730 -0.029705 0.115783 0.091 Uiso 1 1 calc R U
H11 H 0.643827 -0.034188 0.219258 0.091 Uiso 1 1 calc R U
C11 C 0.3734(9) 0.0334(2) 0.1533(7) 0.092(3) Uani 1 1 d . .
H14 H 0.429373 0.047941 0.108843 0.110 Uiso 1 1 calc R U
H13 H 0.310060 0.047511 0.192432 0.110 Uiso 1 1 calc R U
H15 H 0.322303 0.017265 0.106424 0.110 Uiso 1 1 calc R U
C12 C 1.0778(8) 0.11840(17) 0.6108(8) 0.088(3) Uani 1 1 d . .
H18 H 1.168180 0.117549 0.647116 0.106 Uiso 1 1 calc R U
H16 H 1.012233 0.127030 0.661458 0.106 Uiso 1 1 calc R U
H17 H 1.079744 0.133582 0.547877 0.106 Uiso 1 1 calc R U
C13 C 1.0271(6) 0.04760(18) 0.6879(5) 0.0548(16) Uani 1 1 d . .
H20 H 1.117894 0.047495 0.723628 0.066 Uiso 1 1 calc R U
H21 H 1.001842 0.024306 0.666563 0.066 Uiso 1 1 calc R U
H19 H 0.961499 0.056465 0.738098 0.066 Uiso 1 1 calc R U
C14 C 1.1551(6) 0.0587(2) 0.4742(6) 0.073(2) Uani 1 1 d . .
H23 H 1.244350 0.058341 0.512460 0.088 Uiso 1 1 calc R U
H22 H 1.158588 0.073599 0.410538 0.088 Uiso 1 1 calc R U
H24 H 1.130316 0.035591 0.450941 0.088 Uiso 1 1 calc R U
C15 C 0.8384(4) 0.10184(11) 0.1505(3) 0.0222(9) Uani 1 1 d . .
C16 C 0.6973(4) 0.10999(11) 0.1310(3) 0.0224(9) Uani 1 1 d . .
H25 H 0.658301 0.096853 0.072926 0.027 Uiso 1 1 calc R U
C17 C 0.5988(4) 0.13261(11) 0.1752(3) 0.0208(8) Uani 1 1 d . .
H26 H 0.509056 0.124150 0.164075 0.025 Uiso 1 1 calc R U
C18 C 0.6013(4) 0.16422(11) 0.2310(3) 0.0234(9) Uani 1 1 d . .
C19 C 0.7159(4) 0.18227(12) 0.2751(4) 0.0258(9) Uani 1 1 d . .
H27 H 0.698377 0.205813 0.285951 0.031 Uiso 1 1 calc R U
C20 C 0.8481(4) 0.17296(12) 0.3060(4) 0.0284(10) Uani 1 1 d . .
H28 H 0.896089 0.191198 0.340791 0.034 Uiso 1 1 calc R U
C21 C 0.9291(4) 0.14371(12) 0.2991(4) 0.0273(10) Uani 1 1 d . .
H29 H 1.000814 0.143271 0.353153 0.033 Uiso 1 1 calc R U
C22 C 0.9295(4) 0.11501(12) 0.2317(4) 0.0260(9) Uani 1 1 d . .
H30 H 1.008448 0.101374 0.243023 0.031 Uiso 1 1 calc R U
C23 C 1.0753(5) 0.08277(13) 0.0053(4) 0.0361(11) Uani 1 1 d . .
H32 H 1.054135 0.098281 -0.055312 0.043 Uiso 1 1 calc R U
H33 H 1.125628 0.063062 -0.020627 0.043 Uiso 1 1 calc R U
H31 H 1.130726 0.094732 0.061192 0.043 Uiso 1 1 calc R U
C24 C 0.9598(6) 0.02994(14) 0.1493(5) 0.0455(13) Uani 1 1 d . .
H36 H 0.877359 0.020085 0.177764 0.055 Uiso 1 1 calc R U
H34 H 1.021482 0.036896 0.209736 0.055 Uiso 1 1 calc R U
H35 H 1.004599 0.012912 0.105132 0.055 Uiso 1 1 calc R U
C25 C 0.7912(5) 0.05474(14) -0.0472(4) 0.0404(12) Uani 1 1 d . .
H37 H 0.766237 0.074602 -0.091890 0.048 Uiso 1 1 calc R U
H39 H 0.709786 0.045245 -0.015998 0.048 Uiso 1 1 calc R U
H38 H 0.833083 0.037423 -0.092136 0.048 Uiso 1 1 calc R U
C26 C 0.2899(5) 0.15815(16) 0.2053(5) 0.0462(14) Uani 1 1 d . .
H40 H 0.203845 0.169458 0.219122 0.055 Uiso 1 1 calc R U
H42 H 0.293904 0.136109 0.242694 0.055 Uiso 1 1 calc R U
H41 H 0.296462 0.154530 0.127154 0.055 Uiso 1 1 calc R U
C27 C 0.4242(5) 0.22848(14) 0.1918(4) 0.0413(12) Uani 1 1 d . .
H44 H 0.495771 0.243158 0.223827 0.050 Uiso 1 1 calc R U
H43 H 0.335383 0.238641 0.203675 0.050 Uiso 1 1 calc R U
H45 H 0.436270 0.226213 0.113752 0.050 Uiso 1 1 calc R U
C28 C 0.4206(6) 0.19267(15) 0.4049(4) 0.0424(13) Uani 1 1 d . .
H47 H 0.499103 0.205797 0.432887 0.051 Uiso 1 1 calc R U
H48 H 0.418190 0.170625 0.442147 0.051 Uiso 1 1 calc R U
H46 H 0.337146 0.205332 0.417693 0.051 Uiso 1 1 calc R U
C29 C 0.6088(4) 0.18000(11) -0.1070(3) 0.0237(9) Uani 1 1 d . .
C30 C 0.6160(4) 0.21294(11) -0.0586(3) 0.0232(9) Uani 1 1 d . .
H49 H 0.531161 0.224414 -0.064877 0.028 Uiso 1 1 calc R U
C31 C 0.7160(4) 0.23302(11) -0.0035(4) 0.0258(9) Uani 1 1 d . .
H50 H 0.681224 0.254817 0.014129 0.031 Uiso 1 1 calc R U
C32 C 0.8529(4) 0.22973(11) 0.0325(3) 0.0214(8) Uani 1 1 d . .
C33 C 0.9473(4) 0.20278(11) 0.0204(4) 0.0242(9) Uani 1 1 d . .
H51 H 1.031632 0.207187 0.057985 0.029 Uiso 1 1 calc R U
C34 C 0.9466(4) 0.17157(11) -0.0328(4) 0.0254(9) Uani 1 1 d . .
H52 H 1.031766 0.160308 -0.025140 0.031 Uiso 1 1 calc R U
C35 C 0.8503(4) 0.15244(12) -0.0956(4) 0.0264(9) Uani 1 1 d . .
H53 H 0.888628 0.132421 -0.124893 0.032 Uiso 1 1 calc R U
C36 C 0.7120(4) 0.15582(12) -0.1252(4) 0.0269(9) Uani 1 1 d . .
H54 H 0.679324 0.137215 -0.168192 0.032 Uiso 1 1 calc R U
C37 C 0.2977(5) 0.19344(16) -0.1114(5) 0.0448(13) Uani 1 1 d . .
H55 H 0.300989 0.193311 -0.031957 0.054 Uiso 1 1 calc R U
H57 H 0.209687 0.184681 -0.138883 0.054 Uiso 1 1 calc R U
H56 H 0.309794 0.216805 -0.137378 0.054 Uiso 1 1 calc R U
C38 C 0.4018(6) 0.12124(15) -0.1186(5) 0.0507(15) Uani 1 1 d . .
H60 H 0.414972 0.119309 -0.039743 0.061 Uiso 1 1 calc R U
H59 H 0.464204 0.105744 -0.153710 0.061 Uiso 1 1 calc R U
H58 H 0.308029 0.115168 -0.140260 0.061 Uiso 1 1 calc R U
C39 C 0.4301(6) 0.16801(16) -0.3113(4) 0.0456(14) Uani 1 1 d . .
H61 H 0.454741 0.191026 -0.334174 0.055 Uiso 1 1 calc R U
H62 H 0.338159 0.162622 -0.339551 0.055 Uiso 1 1 calc R U
H63 H 0.494247 0.151501 -0.339441 0.055 Uiso 1 1 calc R U
C40 C 0.8061(5) 0.30272(13) 0.1174(5) 0.0407(12) Uani 1 1 d . .
H65 H 0.848725 0.321941 0.156544 0.049 Uiso 1 1 calc R U
H64 H 0.725852 0.295276 0.154910 0.049 Uiso 1 1 calc R U
H66 H 0.779051 0.309833 0.043444 0.049 Uiso 1 1 calc R U
C41 C 1.0839(5) 0.28129(13) 0.0434(4) 0.0363(11) Uani 1 1 d . .
H67 H 1.128303 0.299552 0.085924 0.044 Uiso 1 1 calc R U
H68 H 1.057756 0.289833 -0.029215 0.044 Uiso 1 1 calc R U
H69 H 1.146657 0.262097 0.037275 0.044 Uiso 1 1 calc R U
C42 C 0.9837(6) 0.25474(16) 0.2534(4) 0.0476(14) Uani 1 1 d . .
H72 H 1.031601 0.273934 0.288597 0.057 Uiso 1 1 calc R U
H71 H 1.044467 0.234983 0.251811 0.057 Uiso 1 1 calc R U
H70 H 0.903843 0.248944 0.293995 0.057 Uiso 1 1 calc R U
SI1 Si 0.48496(13) 0.00922(4) 0.25255(11) 0.0320(3) Uani 1 1 d . .
SI2 Si 1.02743(13) 0.07513(4) 0.56568(11) 0.0334(3) Uani 1 1 d . .
SI3 Si 0.91402(12) 0.06792(3) 0.06402(11) 0.0286(3) Uani 1 1 d . .
SI4 Si 0.43434(12) 0.18556(3) 0.25659(10) 0.0288(3) Uani 1 1 d . .
SI5 Si 0.43604(12) 0.16586(3) -0.16087(10) 0.0290(3) Uani 1 1 d . .
SI6 Si 0.92920(12) 0.26680(3) 0.11210(10) 0.0265(3) Uani 1 1 d . .
LU1 Lu 0.72863(2) 0.09094(2) 0.32780(2) 0.02201(7) Uani 1 1 d . .
LU2 Lu 0.73607(2) 0.17410(2) 0.06714(2) 0.02106(7) Uani 1 1 d . .

loop_
_atom_site_aniso_label
_atom_site_aniso_U_11
_atom_site_aniso_U_22
_atom_site_aniso_U_33
_atom_site_aniso_U_23
_atom_site_aniso_U_13
_atom_site_aniso_U_12
C1 0.028(2) 0.027(2) 0.020(2) 0.0060(19) 0.0034(17) -0.0057(17)
C2 0.032(2) 0.019(2) 0.023(2) 0.0022(18) 0.0013(17) -0.0026(17)
C3 0.027(2) 0.023(2) 0.027(2) 0.0087(19) -0.0026(17) 0.0013(17)
C4 0.030(2) 0.027(2) 0.022(2) 0.0069(19) 0.0019(17) -0.0023(17)
C5 0.037(2) 0.029(2) 0.024(2) 0.000(2) 0.0004(18) -0.0073(19)
C6 0.039(2) 0.028(3) 0.023(2) -0.0057(19) 0.0120(19) 0.0022(19)
C7 0.028(2) 0.033(3) 0.032(3) 0.005(2) 0.0102(18) 0.0019(18)
C8 0.022(2) 0.036(3) 0.029(2) 0.003(2) 0.0071(17) -0.0045(18)
C9 0.115(6) 0.089(6) 0.059(5) -0.011(4) 0.020(4) -0.070(5)
C10 0.057(4) 0.088(6) 0.084(5) -0.058(5) 0.008(4) -0.014(4)
C11 0.123(7) 0.061(5) 0.085(6) -0.010(4) -0.068(5) 0.005(4)
C12 0.073(5) 0.044(4) 0.141(8) 0.004(4) -0.065(5) -0.012(3)
C13 0.053(3) 0.070(4) 0.041(3) 0.017(3) -0.008(3) 0.009(3)
C14 0.032(3) 0.135(7) 0.054(4) -0.003(4) 0.008(3) -0.011(3)
C15 0.0243(19) 0.020(2) 0.023(2) 0.0057(18) 0.0088(16) 0.0028(16)
C16 0.027(2) 0.021(2) 0.019(2) 0.0019(18) 0.0049(16) -0.0011(16)
C17 0.0197(18) 0.023(2) 0.020(2) 0.0013(17) 0.0030(15) -0.0042(15)
C18 0.028(2) 0.025(2) 0.018(2) 0.0016(18) 0.0074(16) 0.0039(17)
C19 0.032(2) 0.024(2) 0.022(2) -0.0014(18) 0.0077(17) -0.0015(17)
C20 0.033(2) 0.030(3) 0.022(2) -0.0018(19) -0.0023(18) -0.0113(18)
C21 0.025(2) 0.033(3) 0.024(2) 0.002(2) 0.0011(17) -0.0053(18)
C22 0.0215(19) 0.031(2) 0.026(2) 0.007(2) 0.0069(16) -0.0029(17)
C23 0.032(2) 0.036(3) 0.041(3) 0.006(2) 0.013(2) 0.007(2)
C24 0.053(3) 0.035(3) 0.051(3) 0.011(3) 0.020(3) 0.014(2)
C25 0.047(3) 0.036(3) 0.039(3) -0.013(2) 0.011(2) 0.003(2)
C26 0.026(2) 0.057(4) 0.056(4) 0.001(3) 0.007(2) 0.004(2)
C27 0.048(3) 0.040(3) 0.036(3) 0.001(2) 0.011(2) 0.019(2)
C28 0.052(3) 0.047(3) 0.030(3) 0.002(2) 0.016(2) 0.015(2)
C29 0.027(2) 0.026(2) 0.017(2) 0.0061(18) 0.0007(16) -0.0024(17)
C30 0.0192(18) 0.028(2) 0.022(2) 0.0066(18) -0.0006(16) 0.0034(16)
C31 0.033(2) 0.020(2) 0.025(2) 0.0036(18) 0.0033(17) 0.0014(17)
C32 0.0219(19) 0.023(2) 0.020(2) 0.0038(18) 0.0045(15) -0.0037(16)
C33 0.0185(18) 0.028(2) 0.026(2) 0.0031(19) 0.0063(16) -0.0031(16)
C34 0.0186(18) 0.028(2) 0.030(2) 0.0041(19) 0.0083(17) 0.0007(16)
C35 0.033(2) 0.025(2) 0.022(2) -0.0015(19) 0.0086(17) 0.0051(17)
C36 0.032(2) 0.030(3) 0.018(2) -0.0015(19) 0.0033(17) -0.0032(18)
C37 0.031(2) 0.059(4) 0.045(3) 0.005(3) 0.005(2) -0.003(2)
C38 0.046(3) 0.046(3) 0.060(4) 0.008(3) -0.004(3) -0.015(2)
C39 0.044(3) 0.062(4) 0.030(3) -0.007(3) -0.003(2) -0.012(2)
C40 0.045(3) 0.030(3) 0.048(3) -0.012(2) 0.008(2) -0.004(2)
C41 0.030(2) 0.037(3) 0.041(3) 0.001(2) -0.001(2) -0.0073(19)
C42 0.062(3) 0.047(3) 0.032(3) 0.002(3) -0.007(2) -0.019(3)
SI1 0.0298(6) 0.0342(7) 0.0319(7) -0.0006(6) -0.0003(5) -0.0073(5)
SI2 0.0329(6) 0.0336(7) 0.0330(7) 0.0051(6) -0.0067(5) -0.0049(5)
SI3 0.0316(6) 0.0245(7) 0.0305(7) 0.0018(5) 0.0119(5) 0.0038(5)
SI4 0.0290(6) 0.0321(7) 0.0260(6) -0.0005(6) 0.0091(5) 0.0077(5)
SI5 0.0253(6) 0.0364(7) 0.0251(7) 0.0021(5) -0.0007(5) -0.0068(5)
SI6 0.0297(6) 0.0251(7) 0.0248(6) -0.0011(5) 0.0017(5) -0.0048(5)
LU1 0.02402(10) 0.02223(11) 0.02012(10) 0.00442(7) 0.00472(7) -0.00001(6)
LU2 0.02159(10) 0.02400(11) 0.01783(10) 0.00388(7) 0.00353(6) -0.00130(6)

loop_
_atom_type_symbol
_atom_type_description
_atom_type_scat_dispersion_real
_atom_type_scat_dispersion_imag
_atom_type_scat_source
C C 0.0033 0.0016 'International Tables Vol C Tables 4.2.6.8 and 6.1.1.4'
H H 0.0000 0.0000 'International Tables Vol C Tables 4.2.6.8 and 6.1.1.4'
Si Si 0.0817 0.0704 'International Tables Vol C Tables 4.2.6.8 and 6.1.1.4'
Lu Lu -0.4720 5.8584 'International Tables Vol C Tables 4.2.6.8 and 6.1.1.4'

loop_
_geom_angle_atom_site_label_1
_geom_angle_atom_site_label_2
_geom_angle_atom_site_label_3
_geom_angle
C2 C1 C8 131.2(4)
C2 C1 SI1 115.8(3)
C8 C1 SI1 112.9(3)
C2 C1 LU1 71.5(2)
C8 C1 LU1 73.4(2)
SI1 C1 LU1 138.9(2)
C3 C2 C1 136.6(4)
C3 C2 LU1 73.9(2)
C1 C2 LU1 74.9(2)
C4 C3 C2 137.3(4)
C4 C3 LU1 74.7(2)
C2 C3 LU1 72.6(2)
C3 C4 C5 131.6(4)
C3 C4 SI2 113.6(3)
C5 C4 SI2 114.8(3)
C3 C4 LU1 72.1(2)
C5 C4 LU1 72.3(2)
SI2 C4 LU1 140.4(2)
C6 C5 C4 136.4(4)
C6 C5 LU1 73.2(3)
C4 C5 LU1 74.4(3)
C5 C6 C7 134.5(5)
C5 C6 LU1 73.6(3)
C7 C6 LU1 74.5(3)
C8 C7 C6 135.9(4)
C8 C7 LU1 73.7(3)
C6 C7 LU1 72.3(3)
C7 C8 C1 136.2(4)
C7 C8 LU1 73.7(2)
C1 C8 LU1 73.2(2)
C22 C15 C16 128.1(4)
C22 C15 SI3 113.9(3)
C16 C15 SI3 117.9(3)
C22 C15 LU1 74.4(2)
C16 C15 LU1 74.5(2)
SI3 C15 LU1 124.7(2)
C15 C16 C17 137.5(4)
C15 C16 LU1 72.5(2)
C17 C16 LU1 82.7(2)
C15 C16 LU2 96.2(3)
C17 C16 LU2 68.9(2)
LU1 C16 LU2 123.05(17)
C18 C17 C16 136.5(4)
C18 C17 LU2 72.3(2)
C16 C17 LU2 79.1(2)
C18 C17 LU1 100.9(3)
C16 C17 LU1 66.1(2)
LU2 C17 LU1 119.76(14)
C17 C18 C19 128.1(4)
C17 C18 SI4 118.3(3)
C19 C18 SI4 113.6(3)
C17 C18 LU2 75.0(2)
C19 C18 LU2 77.9(3)
SI4 C18 LU2 124.6(2)
C20 C19 C18 134.0(4)
C20 C19 LU2 97.2(3)
C18 C19 LU2 69.8(2)
C19 C20 C21 136.7(4)
C22 C21 C20 135.2(4)
C22 C21 LU1 61.2(2)
C20 C21 LU1 100.5(3)
C21 C22 C15 134.2(4)
C21 C22 LU1 89.9(3)
C15 C22 LU1 73.2(2)
C36 C29 C30 130.7(4)
C36 C29 SI5 113.1(3)
C30 C29 SI5 116.2(3)
C36 C29 LU2 74.5(2)
C30 C29 LU2 72.7(2)
SI5 C29 LU2 134.5(2)
C31 C30 C29 136.7(4)
C31 C30 LU2 74.6(2)
C29 C30 LU2 73.4(2)
C32 C31 C30 137.7(4)
C32 C31 LU2 75.1(2)
C30 C31 LU2 72.1(2)
C31 C32 C33 131.2(4)
C31 C32 SI6 116.5(3)
C33 C32 SI6 112.3(3)
C31 C32 LU2 72.1(2)
C33 C32 LU2 71.3(2)
SI6 C32 LU2 138.9(2)
C34 C33 C32 135.7(4)
C34 C33 LU2 73.9(2)
C32 C33 LU2 75.5(2)
C33 C34 C35 135.7(4)
C33 C34 LU2 73.4(2)
C35 C34 LU2 74.7(2)
C36 C35 C34 135.6(4)
C36 C35 LU2 73.0(2)
C34 C35 LU2 72.2(2)
C35 C36 C29 136.0(4)
C35 C36 LU2 74.2(3)
C29 C36 LU2 72.1(2)
C9 SI1 C10 108.7(4)
C9 SI1 C11 110.3(5)
C10 SI1 C11 106.4(4)
C9 SI1 C1 108.9(3)
C10 SI1 C1 112.8(2)
C11 SI1 C1 109.7(3)
C14 SI2 C12 108.8(4)
C14 SI2 C13 108.8(3)
C12 SI2 C13 107.4(4)
C14 SI2 C4 111.3(3)
C12 SI2 C4 112.7(3)
C13 SI2 C4 107.7(2)
C25 SI3 C24 109.1(3)
C25 SI3 C23 109.7(2)
C24 SI3 C23 106.2(2)
C25 SI3 C15 110.7(2)
C24 SI3 C15 109.6(2)
C23 SI3 C15 111.5(2)
C28 SI4 C27 106.4(3)
C28 SI4 C26 109.3(3)
C27 SI4 C26 110.4(3)
C28 SI4 C18 109.5(2)
C27 SI4 C18 111.0(2)
C26 SI4 C18 110.2(2)
C39 SI5 C38 109.0(3)
C39 SI5 C37 108.1(3)
C38 SI5 C37 108.0(3)
C39 SI5 C29 109.0(2)
C38 SI5 C29 110.5(2)
C37 SI5 C29 112.2(2)
C40 SI6 C42 108.7(3)
C40 SI6 C41 109.5(2)
C42 SI6 C41 107.2(2)
C40 SI6 C32 110.8(2)
C42 SI6 C32 112.5(2)
C41 SI6 C32 108.1(2)
C2 LU1 C3 33.49(14)
C2 LU1 C6 96.92(16)
C3 LU1 C6 86.72(16)
C2 LU1 C5 87.52(15)
C3 LU1 C5 63.29(16)
C6 LU1 C5 33.16(15)
C2 LU1 C1 33.62(14)
C3 LU1 C1 64.45(14)
C6 LU1 C1 88.29(15)
C5 LU1 C1 97.83(15)
C2 LU1 C8 63.59(15)
C3 LU1 C8 86.63(15)
C6 LU1 C8 63.61(15)
C5 LU1 C8 86.92(15)
C1 LU1 C8 33.35(15)
C2 LU1 C7 86.42(15)
C3 LU1 C7 95.13(15)
C6 LU1 C7 33.27(16)
C5 LU1 C7 63.39(15)
C1 LU1 C7 63.57(15)
C8 LU1 C7 32.60(16)
C2 LU1 C4 64.40(14)
C3 LU1 C4 33.12(15)
C6 LU1 C4 64.00(15)
C5 LU1 C4 33.30(16)
C1 LU1 C4 88.92(14)
C8 LU1 C4 96.87(14)
C7 LU1 C4 87.02(15)
C2 LU1 C15 112.73(14)
C3 LU1 C15 115.65(14)
C6 LU1 C15 150.06(15)
C5 LU1 C15 139.62(14)
C1 LU1 C15 118.60(14)
C8 LU1 C15 133.11(14)
C7 LU1 C15 147.26(14)
C4 LU1 C15 124.79(14)
C2 LU1 C22 120.66(15)
C3 LU1 C22 103.96(14)
C6 LU1 C22 126.65(15)
C5 LU1 C22 107.22(15)
C1 LU1 C22 143.74(15)
C8 LU1 C22 165.01(15)
C7 LU1 C22 151.91(15)
C4 LU1 C22 97.75(14)
C15 LU1 C22 32.43(14)
C2 LU1 C16 119.85(14)
C3 LU1 C16 140.71(15)
C6 LU1 C16 132.18(14)
C5 LU1 C16 152.64(15)
C1 LU1 C16 105.36(14)
C8 LU1 C16 104.56(14)
C7 LU1 C16 114.69(14)
C4 LU1 C16 157.57(13)
C15 LU1 C16 32.95(13)
C22 LU1 C16 60.55(13)
C2 LU1 C17 134.99(13)
C3 LU1 C17 167.74(13)
C6 LU1 C17 101.17(14)
C5 LU1 C17 127.68(14)
C1 LU1 C17 106.05(13)
C8 LU1 C17 88.50(13)
C7 LU1 C17 86.74(14)
C4 LU1 C17 159.06(14)
C15 LU1 C17 60.80(12)
C22 LU1 C17 78.97(13)
C16 LU1 C17 31.14(13)
C30 LU2 C29 33.83(15)
C30 LU2 C33 87.56(14)
C29 LU2 C33 99.01(14)
C30 LU2 C34 95.88(14)
C29 LU2 C34 88.52(14)
C33 LU2 C34 32.76(15)
C30 LU2 C31 33.37(14)
C29 LU2 C31 64.71(14)
C33 LU2 C31 62.96(14)
C34 LU2 C31 85.23(14)
C30 LU2 C36 63.23(15)
C29 LU2 C36 33.37(15)
C33 LU2 C36 87.30(14)
C34 LU2 C36 63.62(14)
C31 LU2 C36 85.97(15)
C30 LU2 C35 85.67(14)
C29 LU2 C35 63.77(14)
C33 LU2 C35 63.17(14)
C34 LU2 C35 33.11(15)
C31 LU2 C35 93.77(15)
C36 LU2 C35 32.73(14)
C30 LU2 C18 110.49(13)
C29 LU2 C18 117.02(14)
C33 LU2 C18 138.40(14)
C34 LU2 C18 152.81(14)
C31 LU2 C18 113.12(14)
C36 LU2 C18 134.26(14)
C35 LU2 C18 150.95(15)
C30 LU2 C32 64.12(13)
C29 LU2 C32 89.38(14)
C33 LU2 C32 33.18(14)
C34 LU2 C32 63.02(14)
C31 LU2 C32 32.81(14)
C36 LU2 C32 96.46(14)
C35 LU2 C32 86.04(14)
C18 LU2 C32 122.48(14)
C30 LU2 C17 118.65(13)
C29 LU2 C17 104.95(13)
C33 LU2 C17 153.58(13)
C34 LU2 C17 136.04(14)
C31 LU2 C17 138.49(14)
C36 LU2 C17 106.74(14)
C35 LU2 C17 118.46(14)
C18 LU2 C17 32.70(14)
C32 LU2 C17 155.10(13)
C30 LU2 C19 119.55(15)
C29 LU2 C19 142.60(14)
C33 LU2 C19 106.17(14)
C34 LU2 C19 127.03(14)
C31 LU2 C19 102.96(15)
C36 LU2 C19 166.12(14)
C35 LU2 C19 153.22(14)
C18 LU2 C19 32.25(14)
C32 LU2 C19 96.74(14)
C17 LU2 C19 59.57(13)
C30 LU2 C16 134.72(13)
C29 LU2 C16 105.89(14)
C33 LU2 C16 129.39(13)
C34 LU2 C16 104.19(13)
C31 LU2 C16 166.90(13)
C36 LU2 C16 90.10(14)
C35 LU2 C16 89.61(14)
C18 LU2 C16 61.74(13)
C32 LU2 C16 160.29(13)
C17 LU2 C16 32.04(13)
C19 LU2 C16 78.83(14)

loop_
_geom_bond_atom_site_label_1
_geom_bond_atom_site_label_2
_geom_bond_distance
C1 C2 1.423(6)
C1 C8 1.425(7)
C1 SI1 1.878(4)
C1 LU1 2.482(4)
C2 C3 1.410(6)
C2 LU1 2.439(4)
C3 C4 1.409(7)
C3 LU1 2.454(4)
C4 C5 1.418(7)
C4 SI2 1.878(4)
C4 LU1 2.488(4)
C5 C6 1.403(7)
C5 LU1 2.461(5)
C6 C7 1.415(7)
C6 LU1 2.457(4)
C7 C8 1.395(7)
C7 LU1 2.485(4)
C8 LU1 2.485(4)
C9 SI1 1.832(7)
C10 SI1 1.848(7)
C11 SI1 1.867(7)
C12 SI2 1.847(7)
C13 SI2 1.856(6)
C14 SI2 1.846(7)
C15 C22 1.413(6)
C15 C16 1.438(6)
C15 SI3 1.881(4)
C15 LU1 2.522(4)
C16 C17 1.441(6)
C16 LU1 2.548(4)
C16 LU2 2.667(4)
C17 C18 1.418(6)
C17 LU2 2.534(4)
C17 LU1 2.764(4)
C18 C19 1.422(6)
C18 SI4 1.887(4)
C18 LU2 2.501(4)
C19 C20 1.390(6)
C19 LU2 2.605(4)
C20 C21 1.403(7)
C21 C22 1.400(7)
C21 LU1 2.895(4)
C22 LU1 2.537(4)
C23 SI3 1.871(5)
C24 SI3 1.868(5)
C25 SI3 1.862(5)
C26 SI4 1.872(6)
C27 SI4 1.865(5)
C28 SI4 1.864(5)
C29 C36 1.417(6)
C29 C30 1.424(6)
C29 SI5 1.885(4)
C29 LU2 2.451(4)
C30 C31 1.412(6)
C30 LU2 2.443(4)
C31 C32 1.409(6)
C31 LU2 2.475(4)
C32 C33 1.421(6)
C32 SI6 1.892(4)
C32 LU2 2.513(4)
C33 C34 1.389(6)
C33 LU2 2.460(4)
C34 C35 1.414(6)
C34 LU2 2.466(4)
C35 C36 1.403(6)
C35 LU2 2.497(4)
C36 LU2 2.482(4)
C37 SI5 1.866(6)
C38 SI5 1.861(6)
C39 SI5 1.857(5)
C40 SI6 1.863(5)
C41 SI6 1.868(5)
C42 SI6 1.863(5)

loop_
_geom_torsion_atom_site_label_1
_geom_torsion_atom_site_label_2
_geom_torsion_atom_site_label_3
_geom_torsion_atom_site_label_4
_geom_torsion
C8 C1 C2 C3 -1.1(9)
SI1 C1 C2 C3 -178.7(4)
LU1 C1 C2 C3 45.1(5)
C8 C1 C2 LU1 -46.2(5)
SI1 C1 C2 LU1 136.1(3)
C1 C2 C3 C4 -3.6(10)
LU1 C2 C3 C4 41.8(5)
C1 C2 C3 LU1 -45.4(5)
C2 C3 C4 C5 3.3(9)
LU1 C3 C4 C5 44.6(5)
C2 C3 C4 SI2 -179.2(5)
LU1 C3 C4 SI2 -137.9(3)
C2 C3 C4 LU1 -41.2(5)
C3 C4 C5 C6 -1.3(9)
SI2 C4 C5 C6 -178.8(5)
LU1 C4 C5 C6 43.2(6)
C3 C4 C5 LU1 -44.5(5)
SI2 C4 C5 LU1 138.0(3)
C4 C5 C6 C7 3.6(10)
LU1 C5 C6 C7 47.1(5)
C4 C5 C6 LU1 -43.5(6)
C5 C6 C7 C8 -5.8(10)
LU1 C6 C7 C8 41.1(6)
C5 C6 C7 LU1 -46.8(5)
C6 C7 C8 C1 1.7(10)
LU1 C7 C8 C1 42.4(5)
C6 C7 C8 LU1 -40.7(6)
C2 C1 C8 C7 3.1(9)
SI1 C1 C8 C7 -179.2(5)
LU1 C1 C8 C7 -42.5(6)
C2 C1 C8 LU1 45.6(5)
SI1 C1 C8 LU1 -136.7(3)
C22 C15 C16 C17 2.3(8)
SI3 C15 C16 C17 178.9(4)
LU1 C15 C16 C17 57.4(5)
C22 C15 C16 LU1 -55.1(4)
SI3 C15 C16 LU1 121.5(3)
C22 C15 C16 LU2 67.7(5)
SI3 C15 C16 LU2 -115.8(2)
LU1 C15 C16 LU2 122.74(15)
C15 C16 C17 C18 26.3(9)
LU1 C16 C17 C18 80.4(5)
LU2 C16 C17 C18 -49.3(5)
C15 C16 C17 LU2 75.6(5)
LU1 C16 C17 LU2 129.68(12)
C15 C16 C17 LU1 -54.1(5)
LU2 C16 C17 LU1 -129.68(12)
C16 C17 C18 C19 -9.5(8)
LU2 C17 C18 C19 -60.9(4)
LU1 C17 C18 C19 57.1(5)
C16 C17 C18 SI4 172.8(4)
LU2 C17 C18 SI4 121.5(3)
LU1 C17 C18 SI4 -120.5(2)
C16 C17 C18 LU2 51.4(5)
LU1 C17 C18 LU2 117.99(14)
C17 C18 C19 C20 -20.7(8)
SI4 C18 C19 C20 157.1(4)
LU2 C18 C19 C20 -80.3(5)
C17 C18 C19 LU2 59.6(4)
SI4 C18 C19 LU2 -122.6(3)
C18 C19 C20 C21 6.9(10)
LU2 C19 C20 C21 -61.9(6)
C19 C20 C21 C22 24.1(10)
C19 C20 C21 LU1 -35.4(6)
C20 C21 C22 C15 -9.0(9)
LU1 C21 C22 C15 66.1(5)
C20 C21 C22 LU1 -75.1(6)
C16 C15 C22 C21 -17.6(8)
SI3 C15 C22 C21 165.7(4)
LU1 C15 C22 C21 -72.7(5)
C16 C15 C22 LU1 55.1(4)
SI3 C15 C22 LU1 -121.5(3)
C36 C29 C30 C31 -6.6(9)
SI5 C29 C30 C31 175.5(4)
LU2 C29 C30 C31 43.8(5)
C36 C29 C30 LU2 -50.5(4)
SI5 C29 C30 LU2 131.7(3)
C29 C30 C31 C32 -2.8(10)
LU2 C30 C31 C32 40.8(5)
C29 C30 C31 LU2 -43.5(5)
C30 C31 C32 C33 3.1(9)
LU2 C31 C32 C33 43.1(5)
C30 C31 C32 SI6 -176.3(5)
LU2 C31 C32 SI6 -136.3(3)
C30 C31 C32 LU2 -40.0(5)
C31 C32 C33 C34 4.1(9)
SI6 C32 C33 C34 -176.5(4)
LU2 C32 C33 C34 47.4(5)
C31 C32 C33 LU2 -43.4(5)
SI6 C32 C33 LU2 136.1(2)
C32 C33 C34 C35 -2.4(9)
LU2 C33 C34 C35 45.5(5)
C32 C33 C34 LU2 -47.9(5)
C33 C34 C35 C36 -5.0(10)
LU2 C34 C35 C36 40.1(5)
C33 C34 C35 LU2 -45.1(5)
C34 C35 C36 C29 1.4(10)
LU2 C35 C36 C29 41.3(5)
C34 C35 C36 LU2 -39.9(5)
C30 C29 C36 C35 8.0(9)
SI5 C29 C36 C35 -174.1(5)
LU2 C29 C36 C35 -41.9(5)
C30 C29 C36 LU2 49.9(4)
SI5 C29 C36 LU2 -132.2(3)
C2 C1 SI1 C9 96.6(5)
C8 C1 SI1 C9 -81.5(5)
LU1 C1 SI1 C9 -172.3(4)
C2 C1 SI1 C10 -24.2(5)
C8 C1 SI1 C10 157.7(4)
LU1 C1 SI1 C10 66.9(5)
C2 C1 SI1 C11 -142.5(5)
C8 C1 SI1 C11 39.4(5)
LU1 C1 SI1 C11 -51.4(5)
C3 C4 SI2 C14 40.4(5)
C5 C4 SI2 C14 -141.7(4)
LU1 C4 SI2 C14 -49.8(5)
C3 C4 SI2 C12 162.9(5)
C5 C4 SI2 C12 -19.1(5)
LU1 C4 SI2 C12 72.8(5)
C3 C4 SI2 C13 -78.7(4)
C5 C4 SI2 C13 99.2(4)
LU1 C4 SI2 C13 -168.9(4)
C22 C15 SI3 C25 -175.4(3)
C16 C15 SI3 C25 7.6(4)
LU1 C15 SI3 C25 97.5(3)
C22 C15 SI3 C24 64.2(4)
C16 C15 SI3 C24 -112.8(4)
LU1 C15 SI3 C24 -22.9(3)
C22 C15 SI3 C23 -53.0(4)
C16 C15 SI3 C23 130.0(3)
LU1 C15 SI3 C23 -140.1(2)
C17 C18 SI4 C28 122.8(4)
C19 C18 SI4 C28 -55.2(4)
LU2 C18 SI4 C28 -146.5(3)
C17 C18 SI4 C27 -120.1(4)
C19 C18 SI4 C27 62.0(4)
LU2 C18 SI4 C27 -29.3(3)
C17 C18 SI4 C26 2.5(4)
C19 C18 SI4 C26 -175.4(4)
LU2 C18 SI4 C26 93.2(3)
C36 C29 SI5 C39 -72.2(4)
C30 C29 SI5 C39 106.0(4)
LU2 C29 SI5 C39 -162.8(3)
C36 C29 SI5 C38 47.5(4)
C30 C29 SI5 C38 -134.2(4)
LU2 C29 SI5 C38 -43.1(4)
C36 C29 SI5 C37 168.1(3)
C30 C29 SI5 C37 -13.7(4)
LU2 C29 SI5 C37 77.5(4)
C31 C32 SI6 C40 -4.5(4)
C33 C32 SI6 C40 175.9(3)
LU2 C32 SI6 C40 -97.3(3)
C31 C32 SI6 C42 117.3(4)
C33 C32 SI6 C42 -62.2(4)
LU2 C32 SI6 C42 24.5(4)
C31 C32 SI6 C41 -124.5(3)
C33 C32 SI6 C41 56.0(4)
LU2 C32 SI6 C41 142.7(3)
